data_7134992
loop_
_publ_author_name
'Zhai, Jing-Jing'
'Lou, Shao-Jie'
'Zhang, Xiao-Xiao'
'Lan, Qiu-Yi'
'Jing, Cheng-Cheng'
'Mao, Yang-Jie'
'Wang, Yi-Feng'
'Chu, Ming-Ming'
'Xu, Dan-Qian'

_publ_section_title
;
 Remote asymmetric conjugate addition of naphthoquinone methides:
 constructing adjacent tertiary-quaternary carbon stereocenters.
;
_journal_issue 85
_journal_name_full 'Chemical communications (Cambridge, England)'
_journal_page_first 16644
_journal_page_last 16647
_journal_paper_doi 10.1039/d5cc03265b
_journal_volume 61
_journal_year 2025
_chemical_absolute_configuration ad
_chemical_formula_moiety 'C28 H20 Br O4, 0.5(C H2 Cl2)'
_chemical_formula_sum 'C28.5 H21 Br Cl O4'
_chemical_formula_weight 542.81
_space_group_crystal_system triclinic
_space_group_IT_number 1
_space_group_name_Hall 'P 1'
_space_group_name_H-M_alt 'P 1'
_atom_sites_solution_hydrogens geom
_atom_sites_solution_primary dual
_audit_creation_date 2022-10-25
_audit_creation_method
;
Olex2 1.5
(compiled 2022.04.07 svn.rca3783a0 for OlexSys, GUI svn.r6498)
;
_audit_update_record
;
2023-02-24 deposited with the CCDC.	2025-09-11 downloaded from the CCDC.
;
_cell_angle_alpha 106.141(2)
_cell_angle_beta 96.303(2)
_cell_angle_gamma 107.287(2)
_cell_formula_units_Z 2
_cell_length_a 9.0354(5)
_cell_length_b 11.1067(6)
_cell_length_c 13.6619(8)
_cell_measurement_reflns_used 5166
_cell_measurement_temperature 296.15
_cell_measurement_theta_max 27.31
_cell_measurement_theta_min 2.41
_cell_volume 1229.51(12)
_computing_cell_refinement 'SAINT V8.40B (Bruker, 2019)'
_computing_data_collection 'APEX4 V2022.1-1 (Bruker, 2022)'
_computing_data_reduction 'SAINT V8.40B (Bruker, 2019)'
_computing_molecular_graphics 'Olex2 1.5 (Dolomanov et al., 2009)'
_computing_publication_material 'Olex2 1.5 (Dolomanov et al., 2009)'
_computing_structure_refinement 'SHELXL 2019/2 (Sheldrick, 2015)'
_computing_structure_solution 'SHELXT 2018/2 (Sheldrick, 2018)'
_diffrn_ambient_temperature 296.15
_diffrn_detector CPAD
_diffrn_detector_area_resol_mean 7.41
_diffrn_detector_type 'Bruker PHOTON 100'
_diffrn_measured_fraction_theta_full 0.993
_diffrn_measured_fraction_theta_max 0.992
_diffrn_measurement_device 'four-circle diffractometer'
_diffrn_measurement_device_type 'Bruker D8 VENTURE PHOTON 100'
_diffrn_measurement_method '\w and \f shutterless scans'
_diffrn_measurement_specimen_support 'nylon loop'
_diffrn_radiation_monochromator 'Helios Multi-layer Optic'
_diffrn_radiation_probe x-ray
_diffrn_radiation_type MoK\a
_diffrn_radiation_wavelength 0.71073
_diffrn_reflns_av_R_equivalents 0.0286
_diffrn_reflns_av_unetI/netI 0.0698
_diffrn_reflns_Laue_measured_fraction_full 0.993
_diffrn_reflns_Laue_measured_fraction_max 0.992
_diffrn_reflns_limit_h_max 11
_diffrn_reflns_limit_h_min -11
_diffrn_reflns_limit_k_max 14
_diffrn_reflns_limit_k_min -14
_diffrn_reflns_limit_l_max 17
_diffrn_reflns_limit_l_min -15
_diffrn_reflns_number 11336
_diffrn_reflns_point_group_measured_fraction_full 0.682
_diffrn_reflns_point_group_measured_fraction_max 0.671
_diffrn_reflns_theta_full 25.242
_diffrn_reflns_theta_max 27.516
_diffrn_reflns_theta_min 2.032
_diffrn_source TXS
_diffrn_source_current 40.0
_diffrn_source_power 2.0
_diffrn_source_type 'Rotaing Anode'
_diffrn_source_voltage 50.0
_diffrn_standards_number 0
_exptl_absorpt_coefficient_mu 1.814
_exptl_absorpt_correction_T_max 0.7456
_exptl_absorpt_correction_T_min 0.6615
_exptl_absorpt_correction_type multi-scan
_exptl_absorpt_process_details
;
SADABS-2016/2 (Bruker,2016/2) was used for absorption correction.
wR2(int) was 0.0993 before and 0.0657 after correction.
The Ratio of minimum to maximum transmission is 0.8872.
The \l/2 correction factor is Not present.
;
_exptl_crystal_density_diffrn 1.466
_exptl_crystal_description block
_exptl_crystal_F_000 552
_exptl_crystal_size_max 0.13
_exptl_crystal_size_mid 0.12
_exptl_crystal_size_min 0.1
_refine_diff_density_max 0.724
_refine_diff_density_min -0.572
_refine_diff_density_rms 0.070
_refine_ls_abs_structure_details
;
 Flack x determined using 1471 quotients [(I+)-(I-)]/[(I+)+(I-)]
 (Parsons, Flack and Wagner, Acta Cryst. B69 (2013) 249-259).
;
_refine_ls_abs_structure_Flack 0.080(8)
_refine_ls_extinction_method none
_refine_ls_goodness_of_fit_ref 1.028
_refine_ls_hydrogen_treatment constr
_refine_ls_matrix_type full
_refine_ls_number_parameters 626
_refine_ls_number_reflns 7613
_refine_ls_number_restraints 3
_refine_ls_restrained_S_all 1.027
_refine_ls_R_factor_all 0.0599
_refine_ls_R_factor_gt 0.0472
_refine_ls_shift/su_max 0.000
_refine_ls_shift/su_mean 0.000
_refine_ls_structure_factor_coef Fsqd
_refine_ls_weighting_details 'w=1/[\s^2^(Fo^2^)+(0.0359P)^2^+0.9032P] where P=(Fo^2^+2Fc^2^)/3'
_refine_ls_weighting_scheme calc
_refine_ls_wR_factor_gt 0.1083
_refine_ls_wR_factor_ref 0.1172
_reflns_Friedel_coverage 0.353
_reflns_Friedel_fraction_full 0.372
_reflns_Friedel_fraction_max 0.351
_reflns_number_gt 6455
_reflns_number_total 7613
_reflns_threshold_expression 'I > 2\s(I)'
_cod_data_source_file d5cc03265b2.cif
_cod_data_source_block 221021li_lidz173796_1_0m
_cod_depositor_comments
;
The following automatic conversions were performed:

data item '_diffrn_radiation_probe' value 'X-ray' was changed to
'x-ray' in accordance with the
/home/data/users/saulius/crontab/automatic-downloads/rss-feeds/RSC/lib/dictionaries/cif_core.dic
dictionary named 'cif_core.dic' version 2.4.2 last updated on
2011-04-26.

Automatic conversion script
Id: cif_fix_values 8170 2020-07-09 18:12:32Z antanas 

 Adding full bibliography for 7134992--7134994.cif.
;
_cod_original_formula_sum 'C28.50 H21 Br Cl O4'
_cod_database_code 7134992
_shelx_shelxl_version_number 2019/2
_shelx_space_group_comment
;
The symmetry employed for this shelxl refinement is uniquely defined
by the following loop, which should always be used as a source of
symmetry information in preference to the above space-group names.
They are only intended as comments.
;
_shelx_estimated_absorpt_t_max 0.839
_shelx_estimated_absorpt_t_min 0.798
_olex2_refinement_description
;
1. Fixed Uiso
 At 1.2 times of:
  All C(H) groups, All C(H,H) groups
 At 1.5 times of:
  All C(H,H,H) groups, All O(H) groups
2.a Ternary CH refined with riding coordinates:
 C39(H39), C11(H11)
2.b Secondary CH2 refined with riding coordinates:
 C57(H57A,H57B)
2.c Aromatic/amide H refined with riding coordinates:
 C54(H54), C45(H45), C10(H10), C26(H26), C13(H13), C49(H49), C14(H14),
 C33(H33), C5(H5), C31(H31), C21(H21), C41(H41), C44(H44), C15(H15), C52(H52),
 C42(H42), C51(H51), C23(H23), C8(H8A), C7(H7), C17(H17), C35(H35), C43(H43),
 C30(H30), C36(H36), C2(H2), C3(H3), C24(H24), C38(H38), C16(H16)
2.d Idealised Me refined as rotating group:
 C48(H48A,H48B,H48C), C20(H20A,H20B,H20C)
2.e Idealised tetrahedral OH refined as rotating group:
 O8(H8), O4(H4)
;
_olex2_submission_special_instructions 'No special instructions were received'
_site XU

loop_
_space_group_symop_operation_xyz
'x, y, z'

loop_
_atom_site_label
_atom_site_type_symbol
_atom_site_fract_x
_atom_site_fract_y
_atom_site_fract_z
_atom_site_U_iso_or_equiv
_atom_site_adp_type
_atom_site_occupancy
_atom_site_site_symmetry_order
_atom_site_calc_flag
_atom_site_refinement_flags_posn
_atom_site_refinement_flags_adp
_atom_site_refinement_flags_occupancy
_atom_site_disorder_assembly
_atom_site_disorder_group
Br2 Br -0.08411(7) 1.18949(6) 0.29367(6) 0.0486(2) Uani 1 1 d . . . . .
Br1 Br 0.86382(10) -0.19012(7) 0.94644(6) 0.0667(3) Uani 1 1 d . . . . .
Cl2 Cl 1.1762(3) 0.8222(3) 0.7048(3) 0.0924(9) Uani 1 1 d . . . . .
Cl1 Cl 1.3328(4) 1.0907(3) 0.8477(3) 0.1053(10) Uani 1 1 d . . . . .
O5 O 0.2165(5) 0.8225(4) 0.1003(3) 0.0312(8) Uani 1 1 d . . . . .
O6 O 0.4702(5) 0.7402(4) 0.1739(4) 0.0367(10) Uani 1 1 d . . . . .
O1 O 0.9223(6) 0.0512(4) 0.6236(3) 0.0390(10) Uani 1 1 d . . . . .
O2 O 0.6607(5) 0.1253(4) 0.5178(3) 0.0390(10) Uani 1 1 d . . . . .
O7 O 0.5030(5) 0.8152(4) 0.3455(4) 0.0382(10) Uani 1 1 d . . . . .
O8 O 0.5101(5) 0.0622(4) 0.3038(4) 0.0389(10) Uani 1 1 d . . . . .
H8 H 0.535841 0.070611 0.365481 0.058 Uiso 1 1 calc R U . . .
O4 O 0.5254(6) 0.8382(5) 0.5552(4) 0.0484(12) Uani 1 1 d . . . . .
H4 H 0.540373 0.842405 0.497922 0.073 Uiso 1 1 calc R U . . .
O3 O 0.5251(5) 0.1475(4) 0.6460(3) 0.0400(10) Uani 1 1 d . . . . .
C54 C 0.0566(7) 0.9919(5) 0.2352(5) 0.0282(11) Uani 1 1 d . . . . .
H54 H 0.064479 1.015094 0.175119 0.034 Uiso 1 1 calc R U . . .
C55 C 0.1131(6) 0.8929(5) 0.2532(4) 0.0251(11) Uani 1 1 d . . . . .
C53 C -0.0100(6) 1.0519(6) 0.3103(5) 0.0299(13) Uani 1 1 d . . . . .
C50 C 0.1022(6) 0.8562(5) 0.3404(4) 0.0260(11) Uani 1 1 d . . . . .
C45 C -0.1085(7) 0.4692(6) 0.1970(6) 0.0330(14) Uani 1 1 d . . . . .
H45 H -0.056374 0.451657 0.251213 0.040 Uiso 1 1 calc R U . . .
C10 C 0.6988(7) 0.7083(6) 0.5347(5) 0.0334(13) Uani 1 1 d . . . . .
H10 H 0.741889 0.745538 0.486616 0.040 Uiso 1 1 calc R U . . .
C26 C 0.8627(8) -0.0374(6) 0.8125(5) 0.0354(13) Uani 1 1 d . . . . .
H26 H 0.894519 -0.099850 0.767230 0.042 Uiso 1 1 calc R U . . .
C39 C 0.1595(6) 0.5776(5) 0.1572(5) 0.0279(12) Uani 1 1 d . . . . .
H39 H 0.188441 0.585566 0.091651 0.033 Uiso 1 1 calc R U . . .
C9 C 0.7539(7) 0.6138(5) 0.5635(5) 0.0297(12) Uani 1 1 d . . . . .
C56 C 0.1918(6) 0.8175(5) 0.1844(4) 0.0245(11) Uani 1 1 d . . . . .
C27 C 0.8408(7) 0.0716(5) 0.7873(4) 0.0286(12) Uani 1 1 d . . . . .
C13 C 1.1141(7) 0.5332(6) 0.8124(5) 0.0357(13) Uani 1 1 d . . . . .
H13 H 1.043179 0.577247 0.803916 0.043 Uiso 1 1 calc R U . . .
C40 C -0.0199(6) 0.5324(5) 0.1361(5) 0.0281(12) Uani 1 1 d . . . . .
C1 C 0.5818(7) 0.7451(6) 0.5776(5) 0.0349(13) Uani 1 1 d . . . . .
C32 C 0.3518(7) 0.3722(6) 0.2814(5) 0.0364(14) Uani 1 1 d . . . . .
C18 C 0.8065(7) 0.2245(5) 0.6954(4) 0.0291(12) Uani 1 1 d . . . . .
C28 C 0.8663(7) 0.1039(5) 0.6920(5) 0.0298(12) Uani 1 1 d . . . . .
C19 C 0.6563(7) 0.1612(5) 0.6099(5) 0.0304(12) Uani 1 1 d . . . . .
C49 C 0.1752(7) 0.7496(6) 0.3403(5) 0.0323(13) Uani 1 1 d . . . . .
H49 H 0.181730 0.709678 0.391343 0.039 Uiso 1 1 calc R U . . .
C4 C 0.6912(7) 0.5613(5) 0.6397(5) 0.0318(12) Uani 1 1 d . . . . .
C14 C 1.2487(8) 0.5976(7) 0.8911(5) 0.0423(15) Uani 1 1 d . . . . .
H14 H 1.266739 0.683199 0.935588 0.051 Uiso 1 1 calc R U . . .
C33 C 0.2945(7) 0.4786(6) 0.2694(6) 0.0391(14) Uani 1 1 d . . . . .
H33 H 0.311508 0.552963 0.327238 0.047 Uiso 1 1 calc R U . . .
C46 C 0.2363(6) 0.7212(5) 0.2386(4) 0.0253(11) Uani 1 1 d . . . . .
C47 C 0.4189(6) 0.7646(5) 0.2615(5) 0.0294(12) Uani 1 1 d . . . . .
C22 C 0.7919(7) 0.1647(6) 0.8526(5) 0.0307(12) Uani 1 1 d . . . . .
C37 C 0.3257(6) 0.2634(6) 0.1923(5) 0.0324(13) Uani 1 1 d . . . . .
C5 C 0.7480(7) 0.4678(6) 0.6697(5) 0.0313(12) Uani 1 1 d . . . . .
H5 H 0.706513 0.434379 0.719963 0.038 Uiso 1 1 calc R U . . .
C31 C 0.4346(8) 0.3815(6) 0.3762(5) 0.0417(15) Uani 1 1 d . . . . .
H31 H 0.453389 0.455581 0.434590 0.050 Uiso 1 1 calc R U . . .
C11 C 0.9310(7) 0.3315(5) 0.6615(4) 0.0295(12) Uani 1 1 d . . . . .
H11 H 0.960784 0.281792 0.600132 0.035 Uiso 1 1 calc R U . . .
C21 C 0.7793(7) 0.2710(5) 0.8075(5) 0.0308(12) Uani 1 1 d . . . . .
H21 H 0.759369 0.348301 0.840018 0.037 Uiso 1 1 calc R U . . .
C41 C -0.1012(7) 0.5499(6) 0.0526(5) 0.0315(13) Uani 1 1 d . . . . .
H41 H -0.044907 0.588671 0.009590 0.038 Uiso 1 1 calc R U . . .
C44 C -0.2719(7) 0.4323(6) 0.1781(6) 0.0420(16) Uani 1 1 d . . . . .
H44 H -0.328590 0.394281 0.221347 0.050 Uiso 1 1 calc R U . . .
C15 C 1.3559(8) 0.5340(7) 0.9033(6) 0.0472(17) Uani 1 1 d . . . . .
H15 H 1.446256 0.576547 0.956262 0.057 Uiso 1 1 calc R U . . .
C34 C 0.2192(6) 0.4712(5) 0.1781(5) 0.0331(14) Uani 1 1 d . . . . .
C52 C -0.0266(7) 1.0145(6) 0.3996(5) 0.0353(13) Uani 1 1 d . . . . .
H52 H -0.074862 1.055918 0.448850 0.042 Uiso 1 1 calc R U . . .
C42 C -0.2646(7) 0.5111(6) 0.0316(6) 0.0387(14) Uani 1 1 d . . . . .
H42 H -0.316578 0.524529 -0.024933 0.046 Uiso 1 1 calc R U . . .
C51 C 0.0288(7) 0.9161(6) 0.4144(5) 0.0343(13) Uani 1 1 d . . . . .
H51 H 0.017149 0.890154 0.473024 0.041 Uiso 1 1 calc R U . . .
C23 C 0.7636(8) 0.1525(6) 0.9486(5) 0.0388(14) Uani 1 1 d . . . . .
H23 H 0.731486 0.214518 0.994128 0.047 Uiso 1 1 calc R U . . .
C8 C 0.8723(7) 0.5685(6) 0.5206(5) 0.0381(14) Uani 1 1 d . . . . .
H8A H 0.915710 0.601055 0.470480 0.046 Uiso 1 1 calc R U . . .
C29 C 0.4626(7) 0.1669(6) 0.2959(5) 0.0360(14) Uani 1 1 d . . . . .
C7 C 0.9232(8) 0.4783(6) 0.5518(5) 0.0372(14) Uani 1 1 d . . . . .
H7 H 1.000722 0.450764 0.522582 0.045 Uiso 1 1 calc R U . . .
C12 C 1.0824(7) 0.4051(5) 0.7459(5) 0.0294(12) Uani 1 1 d . . . . .
C17 C 1.1945(8) 0.3445(7) 0.7583(6) 0.0432(16) Uani 1 1 d . . . . .
H17 H 1.179265 0.259927 0.712986 0.052 Uiso 1 1 calc R U . . .
C35 C 0.1892(7) 0.3534(6) 0.0885(5) 0.0360(13) Uani 1 1 d . . . . .
H35 H 0.133124 0.346418 0.024673 0.043 Uiso 1 1 calc R U . . .
C43 C -0.3517(8) 0.4525(7) 0.0935(6) 0.0434(17) Uani 1 1 d . . . . .
H43 H -0.461667 0.426798 0.079252 0.052 Uiso 1 1 calc R U . . .
C25 C 0.8352(9) -0.0465(6) 0.9057(5) 0.0399(15) Uani 1 1 d . . . . .
C6 C 0.8601(7) 0.4256(5) 0.6281(5) 0.0300(12) Uani 1 1 d . . . . .
C30 C 0.4892(8) 0.2800(6) 0.3834(6) 0.0435(16) Uani 1 1 d . . . . .
H30 H 0.544640 0.286371 0.447285 0.052 Uiso 1 1 calc R U . . .
C36 C 0.2418(7) 0.2534(6) 0.0967(5) 0.0356(14) Uani 1 1 d . . . . .
H36 H 0.221958 0.178461 0.038734 0.043 Uiso 1 1 calc R U . . .
C2 C 0.5173(9) 0.6914(6) 0.6512(6) 0.0444(16) Uani 1 1 d . . . . .
H2 H 0.438146 0.717281 0.679519 0.053 Uiso 1 1 calc R U . . .
C3 C 0.5692(8) 0.6022(7) 0.6817(5) 0.0446(16) Uani 1 1 d . . . . .
H3 H 0.524942 0.567202 0.730517 0.054 Uiso 1 1 calc R U . . .
C48 C 0.6418(7) 0.7924(8) 0.1865(7) 0.0542(19) Uani 1 1 d . . . . .
H48A H 0.669657 0.765746 0.120032 0.081 Uiso 1 1 calc R U . . .
H48B H 0.690228 0.757814 0.233260 0.081 Uiso 1 1 calc R U . . .
H48C H 0.678522 0.888030 0.214615 0.081 Uiso 1 1 calc R U . . .
C24 C 0.7846(9) 0.0455(7) 0.9741(5) 0.0484(17) Uani 1 1 d . . . . .
H24 H 0.765075 0.034585 1.037089 0.058 Uiso 1 1 calc R U . . .
C38 C 0.3856(7) 0.1566(6) 0.2008(6) 0.0404(15) Uani 1 1 d . . . . .
H38 H 0.371256 0.083565 0.142499 0.048 Uiso 1 1 calc R U . . .
C16 C 1.3295(8) 0.4095(7) 0.8381(6) 0.0479(17) Uani 1 1 d . . . . .
H16 H 1.402089 0.366963 0.846611 0.057 Uiso 1 1 calc R U . . .
C20 C 0.3765(8) 0.0858(7) 0.5697(6) 0.0509(18) Uani 1 1 d . . . . .
H20A H 0.377879 0.006068 0.519750 0.076 Uiso 1 1 calc R U . . .
H20B H 0.362970 0.146800 0.534554 0.076 Uiso 1 1 calc R U . . .
H20C H 0.290274 0.063572 0.604226 0.076 Uiso 1 1 calc R U . . .
C57 C 1.3522(16) 0.9409(11) 0.7943(13) 0.120(5) Uani 1 1 d . . . . .
H57A H 1.377954 0.906463 0.849357 0.144 Uiso 1 1 calc R U . . .
H57B H 1.439414 0.952466 0.758168 0.144 Uiso 1 1 calc R U . . .

loop_
_atom_site_aniso_label
_atom_site_aniso_U_11
_atom_site_aniso_U_22
_atom_site_aniso_U_33
_atom_site_aniso_U_23
_atom_site_aniso_U_13
_atom_site_aniso_U_12
Br2 0.0450(4) 0.0363(3) 0.0720(5) 0.0150(3) 0.0206(3) 0.0240(3)
Br1 0.1147(7) 0.0642(5) 0.0473(4) 0.0346(4) 0.0182(4) 0.0519(5)
Cl2 0.0598(14) 0.0673(15) 0.135(3) 0.0102(16) 0.0168(15) 0.0231(12)
Cl1 0.119(2) 0.0762(17) 0.113(2) 0.0095(16) 0.059(2) 0.0306(16)
O5 0.041(2) 0.031(2) 0.027(2) 0.0112(17) 0.0149(17) 0.0176(17)
O6 0.023(2) 0.037(2) 0.041(3) 0.0050(19) 0.0093(18) 0.0042(17)
O1 0.060(3) 0.036(2) 0.033(2) 0.0130(19) 0.021(2) 0.028(2)
O2 0.051(3) 0.038(2) 0.027(2) 0.0074(19) 0.002(2) 0.020(2)
O7 0.030(2) 0.041(2) 0.042(3) 0.018(2) -0.0016(19) 0.0083(18)
O8 0.041(2) 0.029(2) 0.045(3) 0.016(2) -0.004(2) 0.0118(18)
O4 0.071(3) 0.046(3) 0.045(3) 0.022(2) 0.011(3) 0.037(2)
O3 0.039(2) 0.041(2) 0.035(2) 0.007(2) 0.004(2) 0.0132(19)
C54 0.025(3) 0.025(3) 0.032(3) 0.008(2) 0.005(2) 0.006(2)
C55 0.021(2) 0.023(2) 0.026(3) 0.005(2) 0.005(2) 0.0036(19)
C53 0.021(3) 0.027(3) 0.035(3) 0.004(2) 0.005(2) 0.005(2)
C50 0.018(3) 0.029(3) 0.025(3) 0.006(2) 0.002(2) 0.005(2)
C45 0.027(3) 0.028(3) 0.045(4) 0.013(3) 0.010(3) 0.008(2)
C10 0.043(3) 0.030(3) 0.027(3) 0.014(2) 0.005(3) 0.010(2)
C26 0.047(4) 0.035(3) 0.031(3) 0.013(3) 0.009(3) 0.022(3)
C39 0.023(3) 0.024(3) 0.042(3) 0.013(2) 0.010(2) 0.011(2)
C9 0.030(3) 0.026(3) 0.027(3) 0.007(2) -0.001(2) 0.006(2)
C56 0.022(3) 0.017(2) 0.030(3) 0.009(2) 0.002(2) 0.0004(19)
C27 0.035(3) 0.026(3) 0.025(3) 0.009(2) 0.003(2) 0.012(2)
C13 0.035(3) 0.041(3) 0.033(3) 0.011(3) 0.011(3) 0.016(3)
C40 0.024(3) 0.019(2) 0.041(3) 0.007(2) 0.007(2) 0.009(2)
C1 0.046(4) 0.031(3) 0.030(3) 0.008(2) 0.003(3) 0.019(3)
C32 0.026(3) 0.036(3) 0.037(3) 0.005(3) 0.004(3) 0.002(2)
C18 0.043(3) 0.026(3) 0.022(3) 0.007(2) 0.009(2) 0.016(2)
C28 0.036(3) 0.025(3) 0.028(3) 0.009(2) 0.003(2) 0.010(2)
C19 0.036(3) 0.022(2) 0.032(3) 0.009(2) 0.002(3) 0.011(2)
C49 0.038(3) 0.036(3) 0.027(3) 0.015(2) 0.007(2) 0.014(2)
C4 0.038(3) 0.028(3) 0.028(3) 0.006(2) 0.003(2) 0.014(2)
C14 0.040(4) 0.050(4) 0.028(3) 0.003(3) 0.011(3) 0.011(3)
C33 0.033(3) 0.032(3) 0.049(4) 0.015(3) 0.007(3) 0.007(2)
C46 0.023(3) 0.026(3) 0.030(3) 0.012(2) 0.007(2) 0.010(2)
C47 0.027(3) 0.022(2) 0.039(3) 0.011(2) 0.004(3) 0.007(2)
C22 0.033(3) 0.030(3) 0.026(3) 0.009(2) 0.003(2) 0.009(2)
C37 0.016(3) 0.039(3) 0.035(3) 0.013(3) 0.004(2) -0.001(2)
C5 0.035(3) 0.036(3) 0.030(3) 0.017(2) 0.011(2) 0.015(2)
C31 0.055(4) 0.031(3) 0.040(4) 0.009(3) 0.008(3) 0.018(3)
C11 0.037(3) 0.031(3) 0.023(3) 0.006(2) 0.006(2) 0.017(2)
C21 0.046(3) 0.024(3) 0.027(3) 0.007(2) 0.011(3) 0.016(2)
C41 0.032(3) 0.027(3) 0.039(4) 0.013(3) 0.008(3) 0.011(2)
C44 0.033(3) 0.033(3) 0.064(5) 0.020(3) 0.020(3) 0.010(3)
C15 0.034(3) 0.060(4) 0.043(4) 0.018(4) 0.003(3) 0.010(3)
C34 0.021(3) 0.025(3) 0.057(4) 0.019(3) 0.006(3) 0.009(2)
C52 0.028(3) 0.039(3) 0.034(3) 0.001(3) 0.013(3) 0.013(2)
C42 0.028(3) 0.037(3) 0.047(4) 0.009(3) 0.001(3) 0.012(2)
C51 0.027(3) 0.045(3) 0.026(3) 0.009(3) 0.008(2) 0.007(3)
C23 0.053(4) 0.036(3) 0.028(3) 0.006(3) 0.011(3) 0.019(3)
C8 0.046(4) 0.035(3) 0.045(4) 0.026(3) 0.020(3) 0.015(3)
C29 0.026(3) 0.035(3) 0.051(4) 0.027(3) 0.002(3) 0.006(2)
C7 0.040(3) 0.042(3) 0.040(4) 0.020(3) 0.018(3) 0.020(3)
C12 0.029(3) 0.034(3) 0.026(3) 0.013(2) 0.006(2) 0.009(2)
C17 0.034(3) 0.038(3) 0.061(5) 0.019(3) 0.012(3) 0.016(3)
C35 0.036(3) 0.032(3) 0.041(4) 0.012(3) 0.009(3) 0.014(2)
C43 0.026(3) 0.036(3) 0.065(5) 0.013(3) 0.008(3) 0.009(3)
C25 0.059(4) 0.038(3) 0.030(3) 0.018(3) 0.003(3) 0.023(3)
C6 0.033(3) 0.023(3) 0.028(3) 0.005(2) 0.004(2) 0.006(2)
C30 0.053(4) 0.035(3) 0.051(4) 0.022(3) 0.009(3) 0.019(3)
C36 0.032(3) 0.030(3) 0.042(4) 0.009(3) 0.007(3) 0.011(3)
C2 0.058(4) 0.046(4) 0.046(4) 0.021(3) 0.019(3) 0.033(3)
C3 0.060(4) 0.051(4) 0.043(4) 0.026(3) 0.025(3) 0.033(3)
C48 0.022(3) 0.053(4) 0.071(5) 0.004(4) 0.010(3) 0.005(3)
C24 0.073(5) 0.054(4) 0.024(3) 0.021(3) 0.008(3) 0.022(4)
C38 0.035(3) 0.033(3) 0.050(4) 0.019(3) 0.004(3) 0.004(3)
C16 0.030(3) 0.058(4) 0.057(5) 0.022(4) 0.002(3) 0.017(3)
C20 0.034(4) 0.046(4) 0.059(5) 0.010(4) -0.005(3) 0.007(3)
C57 0.109(9) 0.061(6) 0.167(14) 0.006(7) -0.005(9) 0.038(6)

loop_
_atom_type_symbol
_atom_type_description
_atom_type_scat_dispersion_real
_atom_type_scat_dispersion_imag
_atom_type_scat_source
C C 0.0033 0.0016 'International Tables Vol C Tables 4.2.6.8 and 6.1.1.4'
H H 0.0000 0.0000 'International Tables Vol C Tables 4.2.6.8 and 6.1.1.4'
Br Br -0.2901 2.4595 'International Tables Vol C Tables 4.2.6.8 and 6.1.1.4'
Cl Cl 0.1484 0.1585 'International Tables Vol C Tables 4.2.6.8 and 6.1.1.4'
O O 0.0106 0.0060 'International Tables Vol C Tables 4.2.6.8 and 6.1.1.4'

loop_
_geom_angle_atom_site_label_1
_geom_angle_atom_site_label_2
_geom_angle_atom_site_label_3
_geom_angle
_geom_angle_site_symmetry_1
_geom_angle_site_symmetry_3
_geom_angle_publ_flag
C47 O6 C48 114.7(5) . . ?
C29 O8 H8 109.5 . . ?
C1 O4 H4 109.5 . . ?
C19 O3 C20 116.9(5) . . ?
C55 C54 H54 121.7 . . ?
C53 C54 H54 121.7 . . ?
C53 C54 C55 116.6(5) . . ?
C54 C55 C56 126.0(5) . . ?
C50 C55 C54 123.0(5) . . ?
C50 C55 C56 111.0(4) . . ?
C54 C53 Br2 119.2(4) . . ?
C54 C53 C52 122.0(5) . . ?
C52 C53 Br2 118.8(5) . . ?
C55 C50 C49 111.7(5) . . ?
C55 C50 C51 119.2(5) . . ?
C51 C50 C49 129.1(5) . . ?
C40 C45 H45 119.4 . . ?
C44 C45 H45 119.4 . . ?
C44 C45 C40 121.2(6) . . ?
C9 C10 H10 120.0 . . ?
C1 C10 H10 120.0 . . ?
C1 C10 C9 120.1(5) . . ?
C27 C26 H26 121.8 . . ?
C25 C26 H26 121.8 . . ?
C25 C26 C27 116.5(6) . . ?
C40 C39 H39 105.5 . . ?
C40 C39 C46 111.6(5) . . ?
C40 C39 C34 111.4(4) . . ?
C46 C39 H39 105.5 . . ?
C34 C39 H39 105.5 . . ?
C34 C39 C46 116.4(5) . . ?
C10 C9 C4 119.4(5) . . ?
C10 C9 C8 123.3(5) . . ?
C4 C9 C8 117.3(5) . . ?
O5 C56 C55 128.2(5) . . ?
O5 C56 C46 124.5(5) . . ?
C55 C56 C46 107.3(4) . . ?
C26 C27 C28 126.4(6) . . ?
C22 C27 C26 122.9(5) . . ?
C22 C27 C28 110.7(5) . . ?
C14 C13 H13 119.1 . . ?
C12 C13 H13 119.1 . . ?
C12 C13 C14 121.7(6) . . ?
C45 C40 C39 122.3(5) . . ?
C41 C40 C45 118.0(5) . . ?
C41 C40 C39 119.7(5) . . ?
O4 C1 C10 123.2(5) . . ?
O4 C1 C2 116.0(6) . . ?
C10 C1 C2 120.7(5) . . ?
C37 C32 C33 117.3(6) . . ?
C31 C32 C33 121.5(6) . . ?
C31 C32 C37 121.1(6) . . ?
C28 C18 C11 109.3(5) . . ?
C19 C18 C28 103.1(4) . . ?
C19 C18 C11 107.7(4) . . ?
C19 C18 C21 115.0(5) . . ?
C21 C18 C28 104.0(4) . . ?
C21 C18 C11 116.6(5) . . ?
O1 C28 C27 128.0(5) . . ?
O1 C28 C18 125.4(5) . . ?
C27 C28 C18 106.6(5) . . ?
O2 C19 O3 124.6(5) . . ?
O2 C19 C18 122.0(6) . . ?
O3 C19 C18 113.4(5) . . ?
C50 C49 H49 127.0 . . ?
C50 C49 C46 105.9(4) . . ?
C46 C49 H49 127.0 . . ?
C9 C4 C5 119.4(5) . . ?
C9 C4 C3 118.4(5) . . ?
C5 C4 C3 122.1(5) . . ?
C13 C14 H14 120.2 . . ?
C15 C14 C13 119.6(7) . . ?
C15 C14 H14 120.2 . . ?
C32 C33 H33 119.3 . . ?
C34 C33 C32 121.4(6) . . ?
C34 C33 H33 119.3 . . ?
C39 C46 C56 105.9(4) . . ?
C49 C46 C39 117.5(4) . . ?
C49 C46 C56 104.0(4) . . ?
C49 C46 C47 110.9(5) . . ?
C47 C46 C39 111.1(4) . . ?
C47 C46 C56 106.5(4) . . ?
O6 C47 C46 110.5(5) . . ?
O7 C47 O6 124.1(5) . . ?
O7 C47 C46 125.5(6) . . ?
C27 C22 C21 112.0(5) . . ?
C27 C22 C23 119.4(5) . . ?
C23 C22 C21 128.5(5) . . ?
C32 C37 C38 118.8(5) . . ?
C36 C37 C32 121.4(6) . . ?
C36 C37 C38 119.8(6) . . ?
C4 C5 H5 118.7 . . ?
C6 C5 C4 122.5(5) . . ?
C6 C5 H5 118.7 . . ?
C32 C31 H31 120.2 . . ?
C30 C31 C32 119.6(6) . . ?
C30 C31 H31 120.2 . . ?
C18 C11 H11 106.7 . . ?
C12 C11 C18 111.0(4) . . ?
C12 C11 H11 106.7 . . ?
C6 C11 C18 112.4(5) . . ?
C6 C11 H11 106.7 . . ?
C6 C11 C12 112.8(5) . . ?
C18 C21 H21 127.3 . . ?
C22 C21 C18 105.4(4) . . ?
C22 C21 H21 127.3 . . ?
C40 C41 H41 119.4 . . ?
C40 C41 C42 121.3(6) . . ?
C42 C41 H41 119.4 . . ?
C45 C44 H44 120.2 . . ?
C45 C44 C43 119.6(6) . . ?
C43 C44 H44 120.2 . . ?
C14 C15 H15 120.0 . . ?
C16 C15 C14 120.0(6) . . ?
C16 C15 H15 120.0 . . ?
C33 C34 C39 125.3(6) . . ?
C33 C34 C35 119.2(5) . . ?
C35 C34 C39 115.5(5) . . ?
C53 C52 H52 120.0 . . ?
C51 C52 C53 119.9(6) . . ?
C51 C52 H52 120.0 . . ?
C41 C42 H42 119.6 . . ?
C43 C42 C41 120.8(6) . . ?
C43 C42 H42 119.6 . . ?
C50 C51 H51 120.4 . . ?
C52 C51 C50 119.3(5) . . ?
C52 C51 H51 120.4 . . ?
C22 C23 H23 120.9 . . ?
C24 C23 C22 118.2(6) . . ?
C24 C23 H23 120.9 . . ?
C9 C8 H8A 119.4 . . ?
C7 C8 C9 121.2(5) . . ?
C7 C8 H8A 119.4 . . ?
O8 C29 C30 121.5(5) . . ?
C38 C29 O8 117.9(6) . . ?
C38 C29 C30 120.6(5) . . ?
C8 C7 H7 119.3 . . ?
C8 C7 C6 121.4(6) . . ?
C6 C7 H7 119.3 . . ?
C13 C12 C11 121.9(5) . . ?
C13 C12 C17 117.5(6) . . ?
C17 C12 C11 120.6(5) . . ?
C12 C17 H17 119.7 . . ?
C12 C17 C16 120.5(7) . . ?
C16 C17 H17 119.7 . . ?
C34 C35 H35 119.5 . . ?
C36 C35 C34 120.9(6) . . ?
C36 C35 H35 119.5 . . ?
C44 C43 H43 120.5 . . ?
C42 C43 C44 119.0(6) . . ?
C42 C43 H43 120.5 . . ?
C26 C25 Br1 119.2(5) . . ?
C26 C25 C24 122.5(6) . . ?
C24 C25 Br1 118.2(5) . . ?
C5 C6 C11 124.6(5) . . ?
C5 C6 C7 118.1(5) . . ?
C7 C6 C11 117.2(5) . . ?
C31 C30 C29 121.3(6) . . ?
C31 C30 H30 119.4 . . ?
C29 C30 H30 119.4 . . ?
C37 C36 H36 120.1 . . ?
C35 C36 C37 119.7(6) . . ?
C35 C36 H36 120.1 . . ?
C1 C2 H2 119.6 . . ?
C3 C2 C1 120.7(6) . . ?
C3 C2 H2 119.6 . . ?
C4 C3 H3 119.7 . . ?
C2 C3 C4 120.7(6) . . ?
C2 C3 H3 119.7 . . ?
O6 C48 H48A 109.5 . . ?
O6 C48 H48B 109.5 . . ?
O6 C48 H48C 109.5 . . ?
H48A C48 H48B 109.5 . . ?
H48A C48 H48C 109.5 . . ?
H48B C48 H48C 109.5 . . ?
C23 C24 C25 120.5(6) . . ?
C23 C24 H24 119.7 . . ?
C25 C24 H24 119.7 . . ?
C37 C38 H38 120.7 . . ?
C29 C38 C37 118.6(6) . . ?
C29 C38 H38 120.7 . . ?
C15 C16 C17 120.6(6) . . ?
C15 C16 H16 119.7 . . ?
C17 C16 H16 119.7 . . ?
O3 C20 H20A 109.5 . . ?
O3 C20 H20B 109.5 . . ?
O3 C20 H20C 109.5 . . ?
H20A C20 H20B 109.5 . . ?
H20A C20 H20C 109.5 . . ?
H20B C20 H20C 109.5 . . ?
Cl2 C57 H57A 109.1 . . ?
Cl2 C57 H57B 109.1 . . ?
Cl1 C57 Cl2 112.4(7) . . ?
Cl1 C57 H57A 109.1 . . ?
Cl1 C57 H57B 109.1 . . ?
H57A C57 H57B 107.9 . . ?

loop_
_geom_bond_atom_site_label_1
_geom_bond_atom_site_label_2
_geom_bond_distance
_geom_bond_site_symmetry_2
_geom_bond_publ_flag
Br2 C53 1.898(6) . ?
Br1 C25 1.906(6) . ?
Cl2 C57 1.787(13) . ?
Cl1 C57 1.691(11) . ?
O5 C56 1.206(7) . ?
O6 C47 1.317(7) . ?
O6 C48 1.456(7) . ?
O1 C28 1.202(7) . ?
O2 C19 1.218(8) . ?
O7 C47 1.186(7) . ?
O8 H8 0.8200 . ?
O8 C29 1.380(6) . ?
O4 H4 0.8200 . ?
O4 C1 1.370(6) . ?
O3 C19 1.317(7) . ?
O3 C20 1.452(8) . ?
C54 H54 0.9300 . ?
C54 C55 1.410(7) . ?
C54 C53 1.361(9) . ?
C55 C50 1.366(7) . ?
C55 C56 1.468(8) . ?
C53 C52 1.403(9) . ?
C50 C49 1.516(7) . ?
C50 C51 1.392(8) . ?
C45 H45 0.9300 . ?
C45 C40 1.402(8) . ?
C45 C44 1.383(9) . ?
C10 H10 0.9300 . ?
C10 C9 1.415(7) . ?
C10 C1 1.375(9) . ?
C26 H26 0.9300 . ?
C26 C27 1.408(7) . ?
C26 C25 1.349(9) . ?
C39 H39 0.9800 . ?
C39 C40 1.516(7) . ?
C39 C46 1.564(8) . ?
C39 C34 1.517(7) . ?
C9 C4 1.419(8) . ?
C9 C8 1.427(9) . ?
C56 C46 1.576(6) . ?
C27 C28 1.468(8) . ?
C27 C22 1.380(8) . ?
C13 H13 0.9300 . ?
C13 C14 1.384(9) . ?
C13 C12 1.383(8) . ?
C40 C41 1.380(8) . ?
C1 C2 1.401(9) . ?
C32 C33 1.464(8) . ?
C32 C37 1.396(9) . ?
C32 C31 1.383(9) . ?
C18 C28 1.578(7) . ?
C18 C19 1.526(8) . ?
C18 C11 1.587(8) . ?
C18 C21 1.546(8) . ?
C49 H49 0.9300 . ?
C49 C46 1.538(8) . ?
C4 C5 1.420(7) . ?
C4 C3 1.430(9) . ?
C14 H14 0.9300 . ?
C14 C15 1.378(10) . ?
C33 H33 0.9300 . ?
C33 C34 1.323(9) . ?
C46 C47 1.543(7) . ?
C22 C21 1.502(7) . ?
C22 C23 1.399(8) . ?
C37 C36 1.394(8) . ?
C37 C38 1.469(8) . ?
C5 H5 0.9300 . ?
C5 C6 1.353(8) . ?
C31 H31 0.9300 . ?
C31 C30 1.381(8) . ?
C11 H11 0.9800 . ?
C11 C12 1.528(8) . ?
C11 C6 1.519(7) . ?
C21 H21 0.9300 . ?
C41 H41 0.9300 . ?
C41 C42 1.381(8) . ?
C44 H44 0.9300 . ?
C44 C43 1.402(10) . ?
C15 H15 0.9300 . ?
C15 C16 1.355(10) . ?
C34 C35 1.452(9) . ?
C52 H52 0.9300 . ?
C52 C51 1.383(9) . ?
C42 H42 0.9300 . ?
C42 C43 1.381(10) . ?
C51 H51 0.9300 . ?
C23 H23 0.9300 . ?
C23 C24 1.385(9) . ?
C8 H8A 0.9300 . ?
C8 C7 1.366(8) . ?
C29 C30 1.410(10) . ?
C29 C38 1.363(9) . ?
C7 H7 0.9300 . ?
C7 C6 1.424(8) . ?
C12 C17 1.393(8) . ?
C17 H17 0.9300 . ?
C17 C16 1.394(10) . ?
C35 H35 0.9300 . ?
C35 C36 1.358(8) . ?
C43 H43 0.9300 . ?
C25 C24 1.402(10) . ?
C30 H30 0.9300 . ?
C36 H36 0.9300 . ?
C2 H2 0.9300 . ?
C2 C3 1.356(8) . ?
C3 H3 0.9300 . ?
C48 H48A 0.9600 . ?
C48 H48B 0.9600 . ?
C48 H48C 0.9600 . ?
C24 H24 0.9300 . ?
C38 H38 0.9300 . ?
C16 H16 0.9300 . ?
C20 H20A 0.9600 . ?
C20 H20B 0.9600 . ?
C20 H20C 0.9600 . ?
C57 H57A 0.9700 . ?
C57 H57B 0.9700 . ?

loop_
_geom_torsion_atom_site_label_1
_geom_torsion_atom_site_label_2
_geom_torsion_atom_site_label_3
_geom_torsion_atom_site_label_4
_geom_torsion
_geom_torsion_site_symmetry_1
_geom_torsion_site_symmetry_2
_geom_torsion_site_symmetry_3
_geom_torsion_site_symmetry_4
_geom_torsion_publ_flag
Br2 C53 C52 C51 -178.9(4) . . . . ?
Br1 C25 C24 C23 179.3(5) . . . . ?
O5 C56 C46 C39 -53.5(6) . . . . ?
O5 C56 C46 C49 -177.9(5) . . . . ?
O5 C56 C46 C47 64.9(6) . . . . ?
O8 C29 C30 C31 -176.8(6) . . . . ?
O8 C29 C38 C37 176.4(5) . . . . ?
O4 C1 C2 C3 -177.6(6) . . . . ?
C54 C55 C50 C49 -178.9(5) . . . . ?
C54 C55 C50 C51 1.6(8) . . . . ?
C54 C55 C56 O5 -3.0(9) . . . . ?
C54 C55 C56 C46 178.8(5) . . . . ?
C54 C53 C52 C51 1.5(9) . . . . ?
C55 C54 C53 Br2 178.4(4) . . . . ?
C55 C54 C53 C52 -2.0(8) . . . . ?
C55 C50 C49 C46 -0.1(6) . . . . ?
C55 C50 C51 C52 -2.2(8) . . . . ?
C55 C56 C46 C39 124.8(4) . . . . ?
C55 C56 C46 C49 0.4(5) . . . . ?
C55 C56 C46 C47 -116.8(5) . . . . ?
C53 C54 C55 C50 0.5(8) . . . . ?
C53 C54 C55 C56 -178.7(5) . . . . ?
C53 C52 C51 C50 0.7(9) . . . . ?
C50 C55 C56 O5 177.8(5) . . . . ?
C50 C55 C56 C46 -0.5(6) . . . . ?
C50 C49 C46 C39 -116.8(5) . . . . ?
C50 C49 C46 C56 -0.2(5) . . . . ?
C50 C49 C46 C47 114.0(5) . . . . ?
C45 C40 C41 C42 2.4(10) . . . . ?
C45 C44 C43 C42 -1.1(10) . . . . ?
C10 C9 C4 C5 -179.1(5) . . . . ?
C10 C9 C4 C3 2.5(8) . . . . ?
C10 C9 C8 C7 179.2(6) . . . . ?
C10 C1 C2 C3 0.1(10) . . . . ?
C26 C27 C28 O1 -6.9(10) . . . . ?
C26 C27 C28 C18 173.5(5) . . . . ?
C26 C27 C22 C21 179.5(5) . . . . ?
C26 C27 C22 C23 0.5(9) . . . . ?
C26 C25 C24 C23 -1.2(11) . . . . ?
C39 C40 C41 C42 -179.4(6) . . . . ?
C39 C46 C47 O6 47.6(6) . . . . ?
C39 C46 C47 O7 -133.7(5) . . . . ?
C39 C34 C35 C36 177.7(5) . . . . ?
C9 C10 C1 O4 178.4(6) . . . . ?
C9 C10 C1 C2 1.0(9) . . . . ?
C9 C4 C5 C6 -0.3(9) . . . . ?
C9 C4 C3 C2 -1.5(10) . . . . ?
C9 C8 C7 C6 0.1(10) . . . . ?
C56 C55 C50 C49 0.4(6) . . . . ?
C56 C55 C50 C51 -179.1(5) . . . . ?
C56 C46 C47 O6 -67.3(5) . . . . ?
C56 C46 C47 O7 111.5(6) . . . . ?
C27 C26 C25 Br1 -179.4(5) . . . . ?
C27 C26 C25 C24 1.1(10) . . . . ?
C27 C22 C21 C18 7.1(7) . . . . ?
C27 C22 C23 C24 -0.6(9) . . . . ?
C13 C14 C15 C16 0.3(10) . . . . ?
C13 C12 C17 C16 2.9(9) . . . . ?
C40 C45 C44 C43 3.1(10) . . . . ?
C40 C39 C46 C56 -66.2(6) . . . . ?
C40 C39 C46 C49 49.4(6) . . . . ?
C40 C39 C46 C47 178.6(5) . . . . ?
C40 C39 C34 C33 -109.8(7) . . . . ?
C40 C39 C34 C35 70.4(7) . . . . ?
C40 C41 C42 C43 -0.4(10) . . . . ?
C1 C10 C9 C4 -2.2(8) . . . . ?
C1 C10 C9 C8 178.6(6) . . . . ?
C1 C2 C3 C4 0.2(11) . . . . ?
C32 C33 C34 C39 -178.2(5) . . . . ?
C32 C33 C34 C35 1.6(9) . . . . ?
C32 C37 C36 C35 2.6(9) . . . . ?
C32 C37 C38 C29 0.9(8) . . . . ?
C32 C31 C30 C29 0.2(10) . . . . ?
C18 C11 C12 C13 -102.8(6) . . . . ?
C18 C11 C12 C17 77.4(7) . . . . ?
C18 C11 C6 C5 33.8(8) . . . . ?
C18 C11 C6 C7 -149.9(5) . . . . ?
C28 C27 C22 C21 0.0(7) . . . . ?
C28 C27 C22 C23 -179.0(5) . . . . ?
C28 C18 C19 O2 -70.7(6) . . . . ?
C28 C18 C19 O3 108.0(5) . . . . ?
C28 C18 C11 C12 -71.6(6) . . . . ?
C28 C18 C11 C6 161.0(5) . . . . ?
C28 C18 C21 C22 -10.6(6) . . . . ?
C19 C18 C28 O1 70.7(7) . . . . ?
C19 C18 C28 C27 -109.6(5) . . . . ?
C19 C18 C11 C12 177.1(5) . . . . ?
C19 C18 C11 C6 49.7(6) . . . . ?
C19 C18 C21 C22 101.4(5) . . . . ?
C49 C50 C51 C52 178.4(5) . . . . ?
C49 C46 C47 O6 -179.8(4) . . . . ?
C49 C46 C47 O7 -1.1(7) . . . . ?
C4 C9 C8 C7 0.0(9) . . . . ?
C4 C5 C6 C11 176.7(5) . . . . ?
C4 C5 C6 C7 0.4(9) . . . . ?
C14 C13 C12 C11 177.7(6) . . . . ?
C14 C13 C12 C17 -2.6(9) . . . . ?
C14 C15 C16 C17 0.0(11) . . . . ?
C33 C32 C37 C36 -3.0(8) . . . . ?
C33 C32 C37 C38 178.3(5) . . . . ?
C33 C32 C31 C30 -178.7(6) . . . . ?
C33 C34 C35 C36 -2.1(9) . . . . ?
C46 C39 C40 C45 -87.1(6) . . . . ?
C46 C39 C40 C41 94.7(6) . . . . ?
C46 C39 C34 C33 19.6(8) . . . . ?
C46 C39 C34 C35 -160.2(5) . . . . ?
C22 C27 C28 O1 172.7(6) . . . . ?
C22 C27 C28 C18 -7.0(6) . . . . ?
C22 C23 C24 C25 0.9(10) . . . . ?
C37 C32 C33 C34 0.9(9) . . . . ?
C37 C32 C31 C30 -1.6(10) . . . . ?
C5 C4 C3 C2 -179.9(7) . . . . ?
C31 C32 C33 C34 178.1(6) . . . . ?
C31 C32 C37 C36 179.8(6) . . . . ?
C31 C32 C37 C38 1.0(9) . . . . ?
C11 C18 C28 O1 -43.6(8) . . . . ?
C11 C18 C28 C27 136.1(5) . . . . ?
C11 C18 C19 O2 44.9(7) . . . . ?
C11 C18 C19 O3 -136.4(5) . . . . ?
C11 C18 C21 C22 -131.0(5) . . . . ?
C11 C12 C17 C16 -177.4(6) . . . . ?
C21 C18 C28 O1 -168.9(6) . . . . ?
C21 C18 C28 C27 10.8(6) . . . . ?
C21 C18 C19 O2 176.8(5) . . . . ?
C21 C18 C19 O3 -4.5(6) . . . . ?
C21 C18 C11 C12 46.0(6) . . . . ?
C21 C18 C11 C6 -81.4(6) . . . . ?
C21 C22 C23 C24 -179.4(6) . . . . ?
C41 C42 C43 C44 -0.3(10) . . . . ?
C44 C45 C40 C39 178.1(6) . . . . ?
C44 C45 C40 C41 -3.7(10) . . . . ?
C34 C39 C40 C45 44.8(8) . . . . ?
C34 C39 C40 C41 -133.4(6) . . . . ?
C34 C39 C46 C56 164.5(5) . . . . ?
C34 C39 C46 C49 -79.9(6) . . . . ?
C34 C39 C46 C47 49.2(6) . . . . ?
C34 C35 C36 C37 0.1(9) . . . . ?
C51 C50 C49 C46 179.3(5) . . . . ?
C23 C22 C21 C18 -174.0(6) . . . . ?
C8 C9 C4 C5 0.1(8) . . . . ?
C8 C9 C4 C3 -178.3(6) . . . . ?
C8 C7 C6 C5 -0.3(9) . . . . ?
C8 C7 C6 C11 -176.8(6) . . . . ?
C12 C13 C14 C15 1.0(10) . . . . ?
C12 C11 C6 C5 -92.6(7) . . . . ?
C12 C11 C6 C7 83.6(7) . . . . ?
C12 C17 C16 C15 -1.7(11) . . . . ?
C25 C26 C27 C28 178.7(6) . . . . ?
C25 C26 C27 C22 -0.8(9) . . . . ?
C6 C11 C12 C13 24.3(8) . . . . ?
C6 C11 C12 C17 -155.4(6) . . . . ?
C30 C29 C38 C37 -2.3(9) . . . . ?
C36 C37 C38 C29 -177.8(6) . . . . ?
C3 C4 C5 C6 178.0(6) . . . . ?
C48 O6 C47 O7 -5.9(8) . . . . ?
C48 O6 C47 C46 172.9(5) . . . . ?
C38 C37 C36 C35 -178.7(6) . . . . ?
C38 C29 C30 C31 1.8(10) . . . . ?
C20 O3 C19 O2 -0.3(8) . . . . ?
C20 O3 C19 C18 -178.9(5) . . . . ?
